data_6000112
loop_
_publ_author_name
'Lee, Y. J.'
'Kim, S. J.'
'Schoonen, M. A. A.'
'Parise, J. B.'

_publ_section_title
;
 Structural and Sr2+ ion exchange studies of gallosilicate TsG-1
;
_journal_name_full 'Chemistry of Materials'
_journal_page_first 1597
_journal_page_last 1603
_journal_paper_doi 10.1021/cm990789g
_journal_volume 12
_journal_year 2000
_chemical_formula_sum 'Ga10 H38 O83 Si22 Sr5'
_space_group_name_H-M_alt 'P n m a'
_cell_angle_alpha 90.000
_cell_angle_beta 90.000
_cell_angle_gamma 90.000
_cell_length_a 8.6826
_cell_length_b 13.8828
_cell_length_c 16.2484
_cell_volume 1958.56
_cod_database_code 6000112

loop_
_atom_site_label
_atom_site_fract_x
_atom_site_fract_y
_atom_site_fract_z
? ? ? ?
